data_2312471
loop_
_publ_author_name
'Pacholski, Roman'
'Durka, Krzysztof'
'Buchalski, Piotr'

_publ_section_title
;
 Synthesis and crystal structure of an iron triazole complex resulting
 from the unexpected ligand cleavage of a triazolium carbene precursor.
;
_journal_coeditor_code OJ3018
_journal_issue 5
_journal_name_full 'Acta crystallographica. Section C, Structural chemistry'
_journal_paper_doi 10.1107/S2053229624002973
_journal_volume 80
_journal_year 2024
_chemical_formula_iupac '[Fe (C9 H9 N3)4 (C2 H3 N)2] [Fe2 Cl6 O], 2C2 H3 N'
_chemical_formula_moiety 'C40 H42 Fe N14 2+, Cl6 Fe2 O 2-, 2(C2 H3 N)'
_chemical_formula_sum 'C44 H48 Cl6 Fe3 N16 O'
_chemical_formula_weight 1197.23
_chemical_name_systematic
'Bis(acetonitrile)tetrakis(1-benzyl-1<i>H</i>-1,2,4-triazole-\k<i>N</i>^4^)iron(II) \m-oxido-bis[trichloridoferrate(III)] acetonitrile disolvate'
_space_group_crystal_system triclinic
_space_group_IT_number 2
_space_group_name_Hall '-P 1'
_space_group_name_H-M_alt 'P -1'
_atom_sites_solution_hydrogens geom
_audit_creation_method SHELXL-2013
_cell_angle_alpha 116.349(4)
_cell_angle_beta 91.178(3)
_cell_angle_gamma 91.622(3)
_cell_formula_units_Z 1
_cell_length_a 8.9568(3)
_cell_length_b 12.8555(4)
_cell_length_c 12.8951(5)
_cell_measurement_reflns_used 9907
_cell_measurement_temperature 120(2)
_cell_measurement_theta_max 70.6040
_cell_measurement_theta_min 3.7990
_cell_volume 1329.09(9)
_computing_cell_refinement
;
CrysAlis PRO (Rigaku OD, 2018)
;
_computing_data_collection
;
CrysAlis PRO (Rigaku OD, 2018)
;
_computing_data_reduction
;
CrysAlis PRO (Rigaku OD, 2018)
;
_computing_structure_refinement
;
SHELXL2014 (Sheldrick, 2015<i>b</i>)
;
_computing_structure_solution
;
SHELXT (Sheldrick, 2015<i>a</i>)
;
_diffrn_ambient_temperature 120(2)
_diffrn_detector 'CCD plate'
_diffrn_detector_area_resol_mean 5.2195
_diffrn_measured_fraction_theta_full 0.999
_diffrn_measured_fraction_theta_max 0.988
_diffrn_measurement_device 'four-circle diffractometer'
_diffrn_measurement_device_type 'Agilent SuperNova Dual source diffractometer with an Atlas detector'
_diffrn_measurement_method '\w scans'
_diffrn_radiation_monochromator mirror
_diffrn_radiation_probe x-ray
_diffrn_radiation_type 'Cu K\a'
_diffrn_radiation_wavelength 1.54184
_diffrn_reflns_av_R_equivalents 0.0297
_diffrn_reflns_av_unetI/netI 0.0230
_diffrn_reflns_limit_h_max 9
_diffrn_reflns_limit_h_min -10
_diffrn_reflns_limit_k_max 15
_diffrn_reflns_limit_k_min -15
_diffrn_reflns_limit_l_max 15
_diffrn_reflns_limit_l_min -15
_diffrn_reflns_number 20380
_diffrn_reflns_theta_full 67.679
_diffrn_reflns_theta_max 70.749
_diffrn_reflns_theta_min 3.828
_diffrn_source 'sealed X-ray tube'
_exptl_absorpt_coefficient_mu 9.668
_exptl_absorpt_correction_T_max 0.755
_exptl_absorpt_correction_T_min 0.618
_exptl_absorpt_correction_type gaussian
_exptl_absorpt_process_details
;
(CrysAlis PRO; Rigaku OD, 2018)
;
_exptl_crystal_colour red
_exptl_crystal_density_diffrn 1.496
_exptl_crystal_description block
_exptl_crystal_F_000 612
_exptl_crystal_size_max 0.1552
_exptl_crystal_size_mid 0.1123
_exptl_crystal_size_min 0.0782
_refine_diff_density_max 1.388
_refine_diff_density_min -0.964
_refine_ls_extinction_method none
_refine_ls_goodness_of_fit_ref 1.054
_refine_ls_hydrogen_treatment constr
_refine_ls_matrix_type full
_refine_ls_number_parameters 328
_refine_ls_number_reflns 5052
_refine_ls_number_restraints 48
_refine_ls_restrained_S_all 1.062
_refine_ls_R_factor_all 0.0854
_refine_ls_R_factor_gt 0.0795
_refine_ls_shift/su_max 0.005
_refine_ls_shift/su_mean 0.000
_refine_ls_structure_factor_coef Fsqd
_refine_ls_weighting_details 'w=1/[\s^2^(Fo^2^)+(0.1515P)^2^+2.6594P] where P=(Fo^2^+2Fc^2^)/3'
_refine_ls_weighting_scheme calc
_refine_ls_wR_factor_gt 0.2298
_refine_ls_wR_factor_ref 0.2377
_reflns_number_gt 4520
_reflns_number_total 5052
_reflns_threshold_expression 'I > 2\s(I)'
_cod_data_source_file oj3018sup1.cif
_cod_data_source_block I
_cod_database_code 2312471
_shelx_space_group_comment
;
The symmetry employed for this shelxl refinement is uniquely defined
by the following loop, which should always be used as a source of
symmetry information in preference to the above space-group names.
They are only intended as comments.
;
_shelxl_version_number .2013

loop_
_space_group_symop_operation_xyz
'x, y, z'
'-x, -y, -z'

loop_
_atom_site_type_symbol
_atom_site_label
_atom_site_fract_x
_atom_site_fract_y
_atom_site_fract_z
_atom_site_U_iso_or_equiv
_atom_site_adp_type
_atom_site_calc_flag
_atom_site_occupancy
_atom_site_disorder_assembly
_atom_site_disorder_group
C C1 -0.0865(5) 0.0122(4) 0.2556(4) 0.0395(10) Uani d 1 . .
C C2 -0.1286(6) 0.0155(7) 0.3654(5) 0.0632(17) Uani d 1 . .
H H2A -0.2378 0.0123 0.3683 0.095 Uiso calc 1 . .
H H2B -0.0881 0.0875 0.4293 0.095 Uiso calc 1 . .
H H2C -0.0884 -0.0513 0.3724 0.095 Uiso calc 1 . .
C C3 -0.2015(5) 0.1852(4) -0.0249(4) 0.0380(9) Uani d 1 . .
H H3 -0.2195 0.1378 -0.1055 0.046 Uiso calc 1 . .
C C4 -0.1266(6) 0.2502(4) 0.1484(4) 0.0465(11) Uani d 1 . .
H H4 -0.0768 0.2560 0.2166 0.056 Uiso calc 1 . .
C C5 0.3342(7) 0.1029(6) 0.0213(6) 0.0598(14) Uani d 1 . .
H H5 0.3393 0.0643 -0.0606 0.072 Uiso calc 1 . .
C C6 0.2520(7) 0.1631(5) 0.1863(5) 0.0570(14) Uani d 1 . .
H H6 0.1912 0.1791 0.2507 0.068 Uiso calc 1 . .
C C7 -0.3603(6) 0.3516(4) -0.0042(5) 0.0446(11) Uani d 1 . .
H H7A -0.4543 0.3623 0.0377 0.054 Uiso calc 1 . .
H H7B -0.3847 0.3050 -0.0879 0.054 Uiso calc 1 . .
C C8 -0.2942(6) 0.4683(4) 0.0164(5) 0.0455(11) Uani d 1 . .
C C9A -0.169(3) 0.4764(19) -0.0449(16) 0.061(5) Uani d 0.47(4) A 1
H H9A -0.1273 0.4067 -0.0989 0.073 Uiso calc 0.47(4) A 1
C C10A -0.104(3) 0.5827(19) -0.0294(16) 0.072(4) Uani d 0.47(4) A 1
H H10A -0.0191 0.5876 -0.0705 0.087 Uiso calc 0.47(4) A 1
C C9B -0.239(3) 0.4812(13) -0.076(2) 0.066(5) Uani d 0.53(4) A 2
H H9B -0.2414 0.4169 -0.1506 0.079 Uiso calc 0.53(4) A 2
C C10B -0.179(3) 0.5884(16) -0.060(3) 0.092(8) Uani d 0.53(4) A 2
H H10B -0.1423 0.5983 -0.1242 0.110 Uiso calc 0.53(4) A 2
C C11 -0.1725(10) 0.6822(7) 0.0517(10) 0.091(2) Uani d 1 . .
H H11 -0.1584 0.7546 0.0493 0.109 Uiso calc 1 A 1
C C12 -0.2596(9) 0.6738(6) 0.1337(9) 0.088(2) Uani d 1 . .
H H12 -0.2782 0.7409 0.2030 0.105 Uiso calc 1 . .
C C13 -0.3202(8) 0.5665(5) 0.1144(7) 0.0702(17) Uani d 1 . .
H H13 -0.3817 0.5610 0.1711 0.084 Uiso calc 1 . .
C C14 0.4840(9) 0.2748(7) 0.2976(7) 0.086(2) Uani d 1 . .
H H14A 0.5872 0.2473 0.2874 0.103 Uiso calc 1 . .
H H14B 0.4431 0.2669 0.3646 0.103 Uiso calc 1 . .
C C15 0.4865(9) 0.3973(5) 0.3206(7) 0.113(2) Uani d 1 . .
C C16 0.6060(7) 0.4674(6) 0.3885(7) 0.115(3) Uani d 1 . .
H H16 0.6841 0.4343 0.4135 0.139 Uiso calc 1 . .
C C17 0.6114(8) 0.5858(5) 0.4200(7) 0.125(3) Uani d 1 . .
H H17 0.6931 0.6337 0.4665 0.151 Uiso calc 1 . .
C C18 0.4972(10) 0.6342(5) 0.3835(7) 0.117(2) Uani d 1 . .
H H18 0.5008 0.7152 0.4050 0.141 Uiso calc 1 . .
C C19 0.3776(8) 0.5642(7) 0.3155(7) 0.142(4) Uani d 1 . .
H H19 0.2995 0.5973 0.2906 0.170 Uiso calc 1 . .
C C20 0.3722(8) 0.4458(6) 0.2841(7) 0.135(3) Uani d 1 . .
H H20 0.2905 0.3979 0.2376 0.162 Uiso calc 1 . .
C C21 0.9801(13) 0.5905(9) 0.3572(7) 0.109(3) Uani d 1 . .
H H21A 0.8790 0.6075 0.3403 0.164 Uiso calc 1 . .
H H21B 0.9922 0.5064 0.3186 0.164 Uiso calc 1 . .
H H21C 1.0534 0.6288 0.3287 0.164 Uiso calc 1 . .
C C22 1.0033(11) 0.6334(7) 0.4818(7) 0.087(2) Uani d 1 . .
N N1 -0.0553(4) 0.0083(3) 0.1691(3) 0.0384(8) Uani d 1 . .
N N2 0.2079(4) 0.0980(3) 0.0779(3) 0.0381(8) Uani d 1 . .
N N3 0.4485(6) 0.1657(5) 0.0895(5) 0.0684(14) Uani d 1 . .
N N4 0.3935(6) 0.2042(5) 0.1946(5) 0.0619(13) Uani d 1 . .
N N5 -0.1165(4) 0.1573(3) 0.0442(3) 0.0350(8) Uani d 1 . .
N N6 -0.2107(6) 0.3320(4) 0.1477(4) 0.0500(10) Uani d 1 . .
N N7 -0.2572(4) 0.2882(3) 0.0346(3) 0.0378(8) Uani d 1 . .
N N8 1.0162(16) 0.6712(8) 0.5788(7) 0.162(6) Uani d 1 . .
O O1 0.5000 0.0000 0.5000 0.102(3) Uani d 1 . .
Cl Cl1 0.50344(15) 0.02759(16) 0.76172(13) 0.0665(4) Uani d 1 . .
Cl Cl2 0.7857(3) 0.16800(14) 0.67204(14) 0.0819(6) Uani d 1 . .
Cl Cl3 0.76743(18) -0.13870(15) 0.54232(16) 0.0704(5) Uani d 1 . .
Fe Fe1 0.0000 0.0000 0.0000 0.0316(3) Uani d 1 . .
Fe Fe2 0.62671(9) 0.01362(7) 0.60932(7) 0.0482(3) Uani d 1 . .

loop_
_atom_site_aniso_label
_atom_site_aniso_U_11
_atom_site_aniso_U_22
_atom_site_aniso_U_33
_atom_site_aniso_U_12
_atom_site_aniso_U_13
_atom_site_aniso_U_23
C1 0.035(2) 0.053(3) 0.036(2) -0.0075(18) -0.0071(17) 0.025(2)
C2 0.046(3) 0.119(5) 0.040(3) -0.010(3) -0.003(2) 0.050(3)
C3 0.043(2) 0.039(2) 0.035(2) -0.0040(18) -0.0079(18) 0.0196(18)
C4 0.068(3) 0.036(2) 0.036(2) -0.008(2) -0.016(2) 0.0176(19)
C5 0.054(3) 0.067(3) 0.063(3) -0.014(3) -0.005(3) 0.034(3)
C6 0.059(3) 0.061(3) 0.054(3) -0.021(3) -0.017(3) 0.031(3)
C7 0.043(3) 0.045(2) 0.054(3) -0.006(2) -0.012(2) 0.030(2)
C8 0.048(3) 0.044(2) 0.052(3) -0.005(2) -0.013(2) 0.029(2)
C9A 0.060(11) 0.069(9) 0.063(9) -0.024(8) -0.013(8) 0.040(8)
C10A 0.050(9) 0.094(6) 0.087(9) -0.032(4) -0.027(6) 0.056(5)
C9B 0.087(14) 0.055(7) 0.074(10) 0.000(7) 0.009(10) 0.045(7)
C10B 0.080(16) 0.096(11) 0.141(17) -0.014(9) 0.008(14) 0.091(12)
C11 0.089(5) 0.060(3) 0.142(7) -0.022(3) -0.025(4) 0.064(4)
C12 0.083(5) 0.045(3) 0.122(7) -0.009(3) -0.015(5) 0.027(4)
C13 0.076(4) 0.048(3) 0.076(4) -0.008(3) 0.002(3) 0.019(3)
C14 0.079(5) 0.093(5) 0.087(5) -0.041(4) -0.035(4) 0.045(4)
C15 0.125(4) 0.099(4) 0.110(5) -0.029(2) -0.039(3) 0.045(3)
C16 0.099(4) 0.096(2) 0.120(6) -0.023(4) -0.009(4) 0.021(4)
C17 0.100(5) 0.109(2) 0.164(7) -0.026(3) -0.017(4) 0.061(3)
C18 0.135(4) 0.105(5) 0.110(5) -0.005(3) -0.004(3) 0.047(3)
C19 0.133(5) 0.118(6) 0.167(8) -0.023(4) -0.008(4) 0.059(5)
C20 0.142(5) 0.106(5) 0.160(6) 0.010(3) -0.013(4) 0.063(4)
C21 0.131(8) 0.107(7) 0.054(4) -0.030(6) -0.002(5) 0.005(4)
C22 0.107(5) 0.076(4) 0.064(4) 0.013(4) -0.018(4) 0.018(3)
N1 0.043(2) 0.047(2) 0.0312(19) -0.0060(16) -0.0073(15) 0.0233(16)
N2 0.043(2) 0.0412(19) 0.0365(19) -0.0076(15) -0.0071(15) 0.0242(16)
N3 0.056(3) 0.081(4) 0.078(4) -0.022(3) -0.005(3) 0.046(3)
N4 0.063(3) 0.071(3) 0.059(3) -0.026(2) -0.018(2) 0.037(2)
N5 0.043(2) 0.0356(18) 0.0288(17) -0.0082(15) -0.0074(14) 0.0176(14)
N6 0.074(3) 0.039(2) 0.036(2) -0.0052(19) -0.0122(19) 0.0166(17)
N7 0.044(2) 0.0362(18) 0.0368(19) -0.0101(15) -0.0120(15) 0.0207(15)
N8 0.278(15) 0.104(6) 0.067(5) 0.077(8) -0.063(7) 0.004(4)
O1 0.094(5) 0.149(8) 0.056(4) 0.041(5) -0.025(4) 0.038(4)
Cl1 0.0441(7) 0.1045(12) 0.0621(8) -0.0075(7) -0.0052(6) 0.0479(8)
Cl2 0.1198(15) 0.0610(9) 0.0535(8) -0.0267(9) 0.0142(9) 0.0164(7)
Cl3 0.0642(9) 0.0727(9) 0.0908(11) 0.0115(7) 0.0148(8) 0.0504(9)
Fe1 0.0381(5) 0.0359(5) 0.0261(5) -0.0052(4) -0.0051(3) 0.0193(4)
Fe2 0.0506(5) 0.0567(5) 0.0406(5) -0.0018(4) -0.0114(3) 0.0255(4)

loop_
_atom_type_symbol
_atom_type_description
_atom_type_scat_dispersion_real
_atom_type_scat_dispersion_imag
_atom_type_scat_source
C C 0.0181 0.0091 'International Tables Vol C Tables 4.2.6.8 and 6.1.1.4'
H H 0.0000 0.0000 'International Tables Vol C Tables 4.2.6.8 and 6.1.1.4'
N N 0.0311 0.0180 'International Tables Vol C Tables 4.2.6.8 and 6.1.1.4'
O O 0.0492 0.0322 'International Tables Vol C Tables 4.2.6.8 and 6.1.1.4'
Cl Cl 0.3639 0.7018 'International Tables Vol C Tables 4.2.6.8 and 6.1.1.4'
Fe Fe -1.1336 3.1974 'International Tables Vol C Tables 4.2.6.8 and 6.1.1.4'

loop_
_exptl_crystal_face_index_h
_exptl_crystal_face_index_k
_exptl_crystal_face_index_l
_exptl_crystal_face_perp_dist
-6 1 1 0.0415
0 7 1 0.0312
-6 -1 3 0.0426
-1 -3 9 0.0534
5 1 -4 0.0697
2 3 -8 0.0594
-3 3 -7 0.0506
-6 1 0 0.0413
-1 -8 4 0.0402
-1 -9 3 0.0395
5 -4 1 0.0586
2 8 -3 0.0327

loop_
_geom_angle_atom_site_label_1
_geom_angle_atom_site_label_2
_geom_angle_atom_site_label_3
_geom_angle_site_symmetry_1
_geom_angle_site_symmetry_3
_geom_angle
_geom_angle_publ_flag
N1 C1 C2 . . 178.9(6) ?
C1 C2 H2A . . 109.5 ?
C1 C2 H2B . . 109.5 ?
H2A C2 H2B . . 109.5 ?
C1 C2 H2C . . 109.5 ?
H2A C2 H2C . . 109.5 ?
H2B C2 H2C . . 109.5 ?
N7 C3 N5 . . 110.3(4) ?
N7 C3 H3 . . 124.9 ?
N5 C3 H3 . . 124.9 ?
N6 C4 N5 . . 114.6(4) ?
N6 C4 H4 . . 122.7 ?
N5 C4 H4 . . 122.7 ?
N3 C5 N2 . . 115.0(6) ?
N3 C5 H5 . . 122.5 ?
N2 C5 H5 . . 122.5 ?
N2 C6 N4 . . 111.7(6) ?
N2 C6 H6 . . 124.2 ?
N4 C6 H6 . . 124.2 ?
N7 C7 C8 . . 111.7(4) ?
N7 C7 H7A . . 109.3 ?
C8 C7 H7A . . 109.3 ?
N7 C7 H7B . . 109.3 ?
C8 C7 H7B . . 109.3 ?
H7A C7 H7B . . 107.9 ?
C13 C8 C9B . . 117.7(8) ?
C13 C8 C9A . . 115.1(9) ?
C13 C8 C7 . . 121.7(5) ?
C9B C8 C7 . . 118.5(10) ?
C9A C8 C7 . . 120.5(10) ?
C10A C9A C8 . . 122.8(18) ?
C10A C9A H9A . . 118.6 ?
C8 C9A H9A . . 118.6 ?
C9A C10A C11 . . 115.2(15) ?
C9A C10A H10A . . 122.4 ?
C11 C10A H10A . . 122.4 ?
C8 C9B C10B . . 120.1(16) ?
C8 C9B H9B . . 119.9 ?
C10B C9B H9B . . 119.9 ?
C9B C10B C11 . . 119.1(15) ?
C9B C10B H10B . . 120.5 ?
C11 C10B H10B . . 120.5 ?
C12 C11 C10B . . 118.0(9) ?
C12 C11 C10A . . 119.7(9) ?
C12 C11 H11 . . 120.2 ?
C10A C11 H11 . . 120.2 ?
C11 C12 C13 . . 119.2(8) ?
C11 C12 H12 . . 120.4 ?
C13 C12 H12 . . 120.4 ?
C8 C13 C12 . . 121.8(7) ?
C8 C13 H13 . . 119.1 ?
C12 C13 H13 . . 119.1 ?
N4 C14 C15 . . 110.8(6) ?
N4 C14 H14A . . 109.5 ?
C15 C14 H14A . . 109.5 ?
N4 C14 H14B . . 109.5 ?
C15 C14 H14B . . 109.5 ?
H14A C14 H14B . . 108.1 ?
C16 C15 C20 . . 120.0 ?
C16 C15 C14 . . 116.7(5) ?
C20 C15 C14 . . 123.2(5) ?
C15 C16 C17 . . 120.0 ?
C15 C16 H16 . . 120.0 ?
C17 C16 H16 . . 120.0 ?
C18 C17 C16 . . 120.0 ?
C18 C17 H17 . . 120.0 ?
C16 C17 H17 . . 120.0 ?
C17 C18 C19 . . 120.0 ?
C17 C18 H18 . . 120.0 ?
C19 C18 H18 . . 120.0 ?
C20 C19 C18 . . 120.0 ?
C20 C19 H19 . . 120.0 ?
C18 C19 H19 . . 120.0 ?
C19 C20 C15 . . 120.0 ?
C19 C20 H20 . . 120.0 ?
C15 C20 H20 . . 120.0 ?
C22 C21 H21A . . 109.5 ?
C22 C21 H21B . . 109.5 ?
H21A C21 H21B . . 109.5 ?
C22 C21 H21C . . 109.5 ?
H21A C21 H21C . . 109.5 ?
H21B C21 H21C . . 109.5 ?
N8 C22 C21 . . 176.3(10) ?
C1 N1 Fe1 . . 178.7(4) ?
C6 N2 C5 . . 100.9(5) ?
C6 N2 Fe1 . . 132.2(4) ?
C5 N2 Fe1 . . 126.9(3) ?
C5 N3 N4 . . 102.6(5) ?
N3 N4 C6 . . 109.8(5) ?
N3 N4 C14 . . 121.4(6) ?
C6 N4 C14 . . 128.7(6) ?
C3 N5 C4 . . 102.6(4) ?
C3 N5 Fe1 . . 128.1(3) ?
C4 N5 Fe1 . . 129.3(3) ?
C4 N6 N7 . . 102.7(4) ?
C3 N7 N6 . . 109.8(4) ?
C3 N7 C7 . . 129.3(4) ?
N6 N7 C7 . . 120.8(4) ?
Fe2 O1 Fe2 . 2_656 180.00(6) ?
N5 Fe1 N5 . 2 180.0 ?
N5 Fe1 N2 . 2 88.63(14) ?
N5 Fe1 N2 2 2 91.37(14) ?
N5 Fe1 N2 . . 91.37(14) ?
N5 Fe1 N2 2 . 88.63(14) ?
N2 Fe1 N2 2 . 180.0 ?
N5 Fe1 N1 . . 89.09(14) ?
N5 Fe1 N1 2 . 90.91(14) ?
N2 Fe1 N1 2 . 90.90(14) ?
N2 Fe1 N1 . . 89.10(14) ?
N5 Fe1 N1 . 2 90.91(14) ?
N5 Fe1 N1 2 2 89.09(14) ?
N2 Fe1 N1 2 2 89.10(14) ?
N2 Fe1 N1 . 2 90.90(14) ?
N1 Fe1 N1 . 2 180.0 ?
O1 Fe2 Cl3 . . 108.34(6) ?
O1 Fe2 Cl1 . . 109.30(6) ?
Cl3 Fe2 Cl1 . . 111.70(7) ?
O1 Fe2 Cl2 . . 115.50(7) ?
Cl3 Fe2 Cl2 . . 105.50(8) ?
Cl1 Fe2 Cl2 . . 106.52(7) ?

loop_
_geom_bond_atom_site_label_1
_geom_bond_atom_site_label_2
_geom_bond_site_symmetry_2
_geom_bond_distance
_geom_bond_publ_flag
C1 N1 . 1.134(6) ?
C1 C2 . 1.456(6) ?
C2 H2A . 0.9800 ?
C2 H2B . 0.9800 ?
C2 H2C . 0.9800 ?
C3 N7 . 1.320(6) ?
C3 N5 . 1.332(6) ?
C3 H3 . 0.9500 ?
C4 N6 . 1.313(7) ?
C4 N5 . 1.352(6) ?
C4 H4 . 0.9500 ?
C5 N3 . 1.326(8) ?
C5 N2 . 1.374(7) ?
C5 H5 . 0.9500 ?
C6 N2 . 1.315(7) ?
C6 N4 . 1.342(8) ?
C6 H6 . 0.9500 ?
C7 N7 . 1.467(6) ?
C7 C8 . 1.503(7) ?
C7 H7A . 0.9900 ?
C7 H7B . 0.9900 ?
C8 C13 . 1.363(9) ?
C8 C9B . 1.375(16) ?
C8 C9A . 1.414(19) ?
C9A C10A . 1.40(2) ?
C9A H9A . 0.9500 ?
C10A C11 . 1.41(3) ?
C10A H10A . 0.9500 ?
C9B C10B . 1.39(2) ?
C9B H9B . 0.9500 ?
C10B C11 . 1.41(3) ?
C10B H10B . 0.9500 ?
C11 C12 . 1.367(13) ?
C11 H11 . 0.9500 ?
C12 C13 . 1.381(10) ?
C12 H12 . 0.9500 ?
C13 H13 . 0.9500 ?
C14 N4 . 1.445(8) ?
C14 C15 . 1.467(10) ?
C14 H14A . 0.9900 ?
C14 H14B . 0.9900 ?
C15 C16 . 1.3900 ?
C15 C20 . 1.3900 ?
C16 C17 . 1.3900 ?
C16 H16 . 0.9500 ?
C17 C18 . 1.3900 ?
C17 H17 . 0.9500 ?
C18 C19 . 1.3900 ?
C18 H18 . 0.9500 ?
C19 C20 . 1.3900 ?
C19 H19 . 0.9500 ?
C20 H20 . 0.9500 ?
C21 C22 . 1.457(11) ?
C21 H21A . 0.9800 ?
C21 H21B . 0.9800 ?
C21 H21C . 0.9800 ?
C22 N8 . 1.126(11) ?
N1 Fe1 . 2.203(4) ?
N2 Fe1 . 2.175(4) ?
N3 N4 . 1.331(8) ?
N5 Fe1 . 2.150(4) ?
N6 N7 . 1.360(5) ?
O1 Fe2 . 1.7349(7) ?
O1 Fe2 2_656 1.7349(7) ?
Cl1 Fe2 . 2.2137(17) ?
Cl2 Fe2 . 2.2334(18) ?
Cl3 Fe2 . 2.2027(18) ?
Fe1 N5 2 2.150(4) ?
Fe1 N2 2 2.175(4) ?
Fe1 N1 2 2.204(4) ?

loop_
_geom_torsion_atom_site_label_1
_geom_torsion_atom_site_label_2
_geom_torsion_atom_site_label_3
_geom_torsion_atom_site_label_4
_geom_torsion_site_symmetry_1
_geom_torsion_site_symmetry_2
_geom_torsion_site_symmetry_3
_geom_torsion_site_symmetry_4
_geom_torsion
_geom_torsion_publ_flag
N7 C7 C8 C13 . . . . -93.8(7) ?
N7 C7 C8 C9B . . . . 102.6(16) ?
N7 C7 C8 C9A . . . . 66.5(15) ?
C13 C8 C9A C10A . . . . -19(2) ?
C9B C8 C9A C10A . . . . 84(3) ?
C7 C8 C9A C10A . . . . 179.6(13) ?
C8 C9A C10A C11 . . . . 0(2) ?
C13 C8 C9B C10B . . . . 15(2) ?
C9A C8 C9B C10B . . . . -78(3) ?
C7 C8 C9B C10B . . . . 179.1(14) ?
C8 C9B C10B C11 . . . . 1(3) ?
C9B C10B C11 C12 . . . . -17(3) ?
C9B C10B C11 C10A . . . . 85(2) ?
C9A C10A C11 C12 . . . . 21(2) ?
C9A C10A C11 C10B . . . . -75.7(18) ?
C10B C11 C12 C13 . . . . 15.9(19) ?
C10A C11 C12 C13 . . . . -21.6(17) ?
C9B C8 C13 C12 . . . . -16.3(19) ?
C9A C8 C13 C12 . . . . 18.6(18) ?
C7 C8 C13 C12 . . . . 180.0(6) ?
C11 C12 C13 C8 . . . . 0.8(13) ?
N4 C14 C15 C16 . . . . -157.8(6) ?
N4 C14 C15 C20 . . . . 26.3(10) ?
C20 C15 C16 C17 . . . . 0.0 ?
C14 C15 C16 C17 . . . . -176.0(8) ?
C15 C16 C17 C18 . . . . 0.0 ?
C16 C17 C18 C19 . . . . 0.0 ?
C17 C18 C19 C20 . . . . 0.0 ?
C18 C19 C20 C15 . . . . 0.0 ?
C16 C15 C20 C19 . . . . 0.0 ?
C14 C15 C20 C19 . . . . 175.8(9) ?
N4 C6 N2 C5 . . . . 0.0(6) ?
N4 C6 N2 Fe1 . . . . 177.7(4) ?
N3 C5 N2 C6 . . . . 0.4(7) ?
N3 C5 N2 Fe1 . . . . -177.4(4) ?
N2 C5 N3 N4 . . . . -0.7(7) ?
C5 N3 N4 C6 . . . . 0.7(7) ?
C5 N3 N4 C14 . . . . 178.1(6) ?
N2 C6 N4 N3 . . . . -0.5(7) ?
N2 C6 N4 C14 . . . . -177.6(7) ?
C15 C14 N4 N3 . . . . 83.4(9) ?
C15 C14 N4 C6 . . . . -99.8(9) ?
N7 C3 N5 C4 . . . . 0.4(5) ?
N7 C3 N5 Fe1 . . . . 178.4(3) ?
N6 C4 N5 C3 . . . . 0.0(6) ?
N6 C4 N5 Fe1 . . . . -178.0(3) ?
N5 C4 N6 N7 . . . . -0.3(6) ?
N5 C3 N7 N6 . . . . -0.6(5) ?
N5 C3 N7 C7 . . . . -177.5(4) ?
C4 N6 N7 C3 . . . . 0.5(5) ?
C4 N6 N7 C7 . . . . 177.7(4) ?
C8 C7 N7 C3 . . . . -122.0(5) ?
C8 C7 N7 N6 . . . . 61.4(6) ?

_cod_database_fobs_code 2312471
